data_7208086
loop_
_publ_author_name
'Naseer, Muhammad Moazzam'
'Hameed, Shahid'

_publ_section_title
;
 Layer-by-layer assembly of supramolecular hexagonal blocks driven by
 CH--\p and \p--\p interactions
;
_journal_issue 13
_journal_name_full CrystEngComm
_journal_page_first 4247
_journal_paper_doi 10.1039/c2ce25118c
_journal_volume 14
_journal_year 2012
_chemical_formula_moiety 'C30 H27 N3 O6'
_chemical_formula_sum 'C30 H27 N3 O6'
_chemical_formula_weight 525.55
_chemical_name_systematic
;
?
;
_space_group_IT_number 148
_symmetry_cell_setting trigonal
_symmetry_space_group_name_Hall '-R 3'
_symmetry_space_group_name_H-M 'R -3 :H'
_atom_sites_solution_hydrogens geom
_atom_sites_solution_primary direct
_atom_sites_solution_secondary difmap
_audit_creation_method SHELXL-97
_cell_angle_alpha 90.00
_cell_angle_beta 90.00
_cell_angle_gamma 120.00
_cell_formula_units_Z 6
_cell_length_a 17.693(3)
_cell_length_b 17.693(3)
_cell_length_c 13.907(3)
_cell_measurement_reflns_used 638
_cell_measurement_temperature 173(2)
_cell_measurement_theta_max 27.48
_cell_measurement_theta_min 2.17
_cell_volume 3770.2(12)
_computing_cell_refinement 'Rapid Auto(Rigaku 2001)'
_computing_data_collection 'Rapid Auto(Rigaku 2001)'
_computing_data_reduction 'Rapid Auto(Rigaku 2001)'
_computing_molecular_graphics 'XP in Siemens SHELXTL (Sheldrick, 1994)'
_computing_publication_material 'SHELX97 (Sheldrick, 1997)'
_computing_structure_refinement 'SHELXL-97 (Sheldrick, 1997)'
_computing_structure_solution 'SHELXS-97 (Sheldrick, 1990)'
_diffrn_ambient_temperature 173(2)
_diffrn_measured_fraction_theta_full 0.999
_diffrn_measured_fraction_theta_max 0.999
_diffrn_measurement_device_type 'Rigaku raxis Rapid IP Area Detector'
_diffrn_measurement_method '\w scans at fixed \c = 45\%'
_diffrn_radiation_monochromator graphite
_diffrn_radiation_source 'rotating anode'
_diffrn_radiation_type MoK\a
_diffrn_radiation_wavelength 0.71073
_diffrn_reflns_av_R_equivalents 0.0214
_diffrn_reflns_av_sigmaI/netI 0.0517
_diffrn_reflns_limit_h_max 21
_diffrn_reflns_limit_h_min -21
_diffrn_reflns_limit_k_max 21
_diffrn_reflns_limit_k_min -21
_diffrn_reflns_limit_l_max 16
_diffrn_reflns_limit_l_min -16
_diffrn_reflns_number 3139
_diffrn_reflns_theta_full 25.49
_diffrn_reflns_theta_max 25.49
_diffrn_reflns_theta_min 3.04
_exptl_absorpt_coefficient_mu 0.098
_exptl_absorpt_correction_T_max 0.9563
_exptl_absorpt_correction_T_min 0.9481
_exptl_absorpt_correction_type multi-scan
_exptl_absorpt_process_details 'ABSCOR by T.Higashi 8 March, 1995'
_exptl_crystal_colour colorless
_exptl_crystal_density_diffrn 1.389
_exptl_crystal_density_method 'not measured'
_exptl_crystal_description block
_exptl_crystal_F_000 1656
_exptl_crystal_size_max 0.55
_exptl_crystal_size_mid 0.46
_exptl_crystal_size_min 0.46
_refine_diff_density_max 0.261
_refine_diff_density_min -0.196
_refine_diff_density_rms 0.041
_refine_ls_extinction_method none
_refine_ls_goodness_of_fit_ref 1.012
_refine_ls_hydrogen_treatment constr
_refine_ls_matrix_type full
_refine_ls_number_parameters 118
_refine_ls_number_reflns 1570
_refine_ls_number_restraints 0
_refine_ls_restrained_S_all 1.012
_refine_ls_R_factor_all 0.0701
_refine_ls_R_factor_gt 0.0401
_refine_ls_shift/su_max 0.000
_refine_ls_shift/su_mean 0.000
_refine_ls_structure_factor_coef Fsqd
_refine_ls_weighting_details 'calc w=1/[\s^2^(Fo^2^)+(0.0462P)^2^+0.0000P] where P=(Fo^2^+2Fc^2^)/3'
_refine_ls_weighting_scheme calc
_refine_ls_wR_factor_gt 0.0892
_refine_ls_wR_factor_ref 0.0989
_reflns_number_gt 1195
_reflns_number_total 1570
_reflns_threshold_expression >2sigma(I)
_cod_data_source_file c2ce25118c.txt
_cod_data_source_block a
_cod_original_cell_volume 3770.4(11)
_cod_original_sg_symbol_H-M R-3
_cod_database_code 7208086

loop_
_symmetry_equiv_pos_as_xyz
'x, y, z'
'-y, x-y, z'
'-x+y, -x, z'
'x+2/3, y+1/3, z+1/3'
'-y+2/3, x-y+1/3, z+1/3'
'-x+y+2/3, -x+1/3, z+1/3'
'x+1/3, y+2/3, z+2/3'
'-y+1/3, x-y+2/3, z+2/3'
'-x+y+1/3, -x+2/3, z+2/3'
'-x, -y, -z'
'y, -x+y, -z'
'x-y, x, -z'
'-x+2/3, -y+1/3, -z+1/3'
'y+2/3, -x+y+1/3, -z+1/3'
'x-y+2/3, x+1/3, -z+1/3'
'-x+1/3, -y+2/3, -z+2/3'
'y+1/3, -x+y+2/3, -z+2/3'
'x-y+1/3, x+2/3, -z+2/3'

loop_
_atom_site_label
_atom_site_type_symbol
_atom_site_fract_x
_atom_site_fract_y
_atom_site_fract_z
_atom_site_U_iso_or_equiv
_atom_site_adp_type
_atom_site_occupancy
_atom_site_symmetry_multiplicity
_atom_site_calc_flag
_atom_site_refinement_flags
O1 O 0.08161(8) 0.43243(8) 0.09258(9) 0.0381(4) Uani 1 1 d .
H1A H 0.1271 0.4638 0.0607 0.057 Uiso 1 1 calc R
O2 O 0.19945(7) 0.69013(7) 0.03152(8) 0.0303(3) Uani 1 1 d .
N1 N 0.34328(9) 0.74907(9) 0.03729(9) 0.0245(4) Uani 1 1 d .
C1 C 0.06879(11) 0.34956(11) 0.09912(12) 0.0277(4) Uani 1 1 d .
C2 C -0.00419(11) 0.28867(11) 0.14973(13) 0.0299(4) Uani 1 1 d .
H2A H -0.0431 0.3050 0.1772 0.036 Uiso 1 1 calc R
C3 C -0.01990(11) 0.20418(11) 0.15993(12) 0.0262(4) Uani 1 1 d .
H3A H -0.0697 0.1631 0.1951 0.031 Uiso 1 1 calc R
C4 C 0.03542(10) 0.17798(10) 0.11994(10) 0.0214(4) Uani 1 1 d .
C5 C 0.10850(11) 0.24058(11) 0.06979(11) 0.0246(4) Uani 1 1 d .
H5A H 0.1477 0.2246 0.0422 0.030 Uiso 1 1 calc R
C6 C 0.12499(11) 0.32518(11) 0.05952(12) 0.0279(4) Uani 1 1 d .
H6A H 0.1751 0.3667 0.0251 0.033 Uiso 1 1 calc R
C7 C 0.01743(10) 0.08673(10) 0.12681(11) 0.0211(4) Uani 1 1 d .
C8 C -0.06806(10) 0.01741(10) 0.12735(10) 0.0225(4) Uani 1 1 d .
H8A H -0.1148 0.0293 0.1281 0.027 Uiso 1 1 calc R
C9 C 0.11203(11) 0.61622(12) 0.02135(14) 0.0344(5) Uani 1 1 d .
H9A H 0.0700 0.6369 0.0191 0.052 Uiso 1 1 calc R
H9B H 0.0988 0.5769 0.0763 0.052 Uiso 1 1 calc R
H9C H 0.1082 0.5849 -0.0382 0.052 Uiso 1 1 calc R
C10 C 0.26551(11) 0.67513(11) 0.03590(11) 0.0241(4) Uani 1 1 d .

loop_
_atom_site_aniso_label
_atom_site_aniso_U_11
_atom_site_aniso_U_22
_atom_site_aniso_U_33
_atom_site_aniso_U_23
_atom_site_aniso_U_13
_atom_site_aniso_U_12
O1 0.0371(8) 0.0217(7) 0.0562(9) 0.0039(6) 0.0052(6) 0.0152(6)
O2 0.0209(7) 0.0242(7) 0.0477(8) 0.0000(5) 0.0023(5) 0.0126(6)
N1 0.0217(8) 0.0229(8) 0.0283(8) -0.0008(6) -0.0003(6) 0.0107(6)
C1 0.0310(10) 0.0199(9) 0.0318(10) -0.0030(7) -0.0060(7) 0.0125(8)
C2 0.0277(10) 0.0269(10) 0.0389(11) -0.0030(7) 0.0023(8) 0.0166(8)
C3 0.0234(9) 0.0232(9) 0.0298(9) -0.0004(7) 0.0020(7) 0.0100(8)
C4 0.0222(9) 0.0211(9) 0.0204(8) -0.0028(6) -0.0048(7) 0.0105(7)
C5 0.0227(9) 0.0246(9) 0.0272(9) -0.0020(7) -0.0003(7) 0.0123(8)
C6 0.0241(9) 0.0225(9) 0.0318(9) 0.0025(7) 0.0002(7) 0.0077(8)
C7 0.0242(9) 0.0223(9) 0.0169(8) -0.0018(6) -0.0008(6) 0.0118(7)
C8 0.0227(9) 0.0258(9) 0.0214(9) -0.0005(6) -0.0002(7) 0.0139(8)
C9 0.0199(9) 0.0289(10) 0.0545(12) -0.0015(8) 0.0022(8) 0.0122(8)
C10 0.0252(9) 0.0264(9) 0.0215(9) 0.0003(7) 0.0017(7) 0.0135(8)

loop_
_atom_type_symbol
_atom_type_description
_atom_type_scat_dispersion_real
_atom_type_scat_dispersion_imag
_atom_type_scat_source
C C 0.0033 0.0016 'International Tables Vol C Tables 4.2.6.8 and 6.1.1.4'
H H 0.0000 0.0000 'International Tables Vol C Tables 4.2.6.8 and 6.1.1.4'
N N 0.0061 0.0033 'International Tables Vol C Tables 4.2.6.8 and 6.1.1.4'
O O 0.0106 0.0060 'International Tables Vol C Tables 4.2.6.8 and 6.1.1.4'

loop_
_geom_angle_atom_site_label_1
_geom_angle_atom_site_label_2
_geom_angle_atom_site_label_3
_geom_angle
_geom_angle_site_symmetry_1
_geom_angle_site_symmetry_3
C1 O1 H1A 109.5 . .
C10 O2 C9 118.35(13) . .
C10 N1 C10 112.75(16) 3_565 .
O1 C1 C6 123.23(16) . .
O1 C1 C2 117.10(15) . .
C6 C1 C2 119.67(15) . .
C3 C2 C1 119.72(16) . .
C3 C2 H2A 120.1 . .
C1 C2 H2A 120.1 . .
C2 C3 C4 121.60(16) . .
C2 C3 H3A 119.2 . .
C4 C3 H3A 119.2 . .
C3 C4 C5 117.49(15) . .
C3 C4 C7 122.19(15) . .
C5 C4 C7 120.30(14) . .
C6 C5 C4 121.38(16) . .
C6 C5 H5A 119.3 . .
C4 C5 H5A 119.3 . .
C1 C6 C5 120.14(16) . .
C1 C6 H6A 119.9 . .
C5 C6 H6A 119.9 . .
C8 C7 C8 118.44(16) . 3
C8 C7 C4 120.43(14) . .
C8 C7 C4 121.03(14) 3 .
C7 C8 C7 121.55(16) . 2
C7 C8 H8A 119.2 . .
C7 C8 H8A 119.2 2 .
O2 C9 H9A 109.5 . .
O2 C9 H9B 109.5 . .
H9A C9 H9B 109.5 . .
O2 C9 H9C 109.5 . .
H9A C9 H9C 109.5 . .
H9B C9 H9C 109.5 . .
N1 C10 O2 120.29(15) 2_665 .
N1 C10 N1 127.21(16) 2_665 .
O2 C10 N1 112.50(14) . .

loop_
_geom_bond_atom_site_label_1
_geom_bond_atom_site_label_2
_geom_bond_distance
_geom_bond_site_symmetry_2
O1 C1 1.3702(19) .
O1 H1A 0.8400 .
O2 C10 1.3231(19) .
O2 C9 1.449(2) .
N1 C10 1.322(2) 3_565
N1 C10 1.344(2) .
C1 C6 1.381(2) .
C1 C2 1.390(2) .
C2 C3 1.385(2) .
C2 H2A 0.9500 .
C3 C4 1.391(2) .
C3 H3A 0.9500 .
C4 C5 1.397(2) .
C4 C7 1.484(2) .
C5 C6 1.382(2) .
C5 H5A 0.9500 .
C6 H6A 0.9500 .
C7 C8 1.392(2) .
C7 C8 1.399(2) 3
C8 C7 1.399(2) 2
C8 H8A 0.9500 .
C9 H9A 0.9800 .
C9 H9B 0.9800 .
C9 H9C 0.9800 .
C10 N1 1.322(2) 2_665

loop_
_geom_hbond_atom_site_label_D
_geom_hbond_atom_site_label_H
_geom_hbond_atom_site_label_A
_geom_hbond_distance_DH
_geom_hbond_distance_HA
_geom_hbond_distance_DA
_geom_hbond_angle_DHA
_geom_hbond_site_symmetry_A
O1 H1A N1 0.84 2.27 3.0305(19) 149.8 2_665

loop_
_geom_torsion_atom_site_label_1
_geom_torsion_atom_site_label_2
_geom_torsion_atom_site_label_3
_geom_torsion_atom_site_label_4
_geom_torsion
_geom_torsion_site_symmetry_1
_geom_torsion_site_symmetry_4
O1 C1 C2 C3 -179.09(15) . .
C6 C1 C2 C3 0.0(3) . .
C1 C2 C3 C4 -0.5(3) . .
C2 C3 C4 C5 0.8(2) . .
C2 C3 C4 C7 -177.40(15) . .
C3 C4 C5 C6 -0.5(2) . .
C7 C4 C5 C6 177.71(15) . .
O1 C1 C6 C5 179.31(15) . .
C2 C1 C6 C5 0.3(3) . .
C4 C5 C6 C1 0.0(3) . .
C3 C4 C7 C8 32.7(2) . .
C5 C4 C7 C8 -145.40(16) . .
C3 C4 C7 C8 -150.94(15) . 3
C5 C4 C7 C8 30.9(2) . 3
C8 C7 C8 C7 -1.1(3) 3 2
C4 C7 C8 C7 175.35(10) . 2
C9 O2 C10 N1 -4.4(2) . 2_665
C9 O2 C10 N1 174.86(14) . .
C10 N1 C10 N1 2.9(3) 3_565 2_665
C10 N1 C10 O2 -176.23(8) 3_565 .
